data_7701981
loop_
_publ_author_name
'Kobylarczyk, Jedrzej'
'Liberka, Michal'
'Konieczny, Piotr'
'Baran, Stanis\/law'
'Kubicki, Maciej'
'Korzeniak, Tomasz'
'Podgajny, Robert'

_publ_section_title
;
 Bulky ligands shape the separation between the large spin carriers to
 condition field-induced slow magnetic relaxation.
;
_journal_issue 2
_journal_name_full 'Dalton transactions (Cambridge, England : 2003)'
_journal_page_first 300
_journal_page_last 311
_journal_paper_doi 10.1039/c9dt03903a
_journal_volume 49
_journal_year 2020
_chemical_formula_moiety 'C198 H220 Mn9 N64 O8 W6, 4(C6 H14 O), 2(H2 O)'
_chemical_formula_sum 'C222 H280 Mn9 N64 O14 W6'
_chemical_formula_weight 5666.64
_space_group_crystal_system triclinic
_space_group_IT_number 2
_space_group_name_Hall '-P 1'
_space_group_name_H-M_alt 'P -1'
_atom_sites_solution_hydrogens mixed
_atom_sites_solution_primary direct
_audit_creation_date 2019-06-05
_audit_creation_method
;
Olex2 1.2
(compiled 2018.05.29 svn.r3508 for OlexSys, GUI svn.r5506)
;
_audit_update_record
;
2019-06-17 deposited with the CCDC.	2019-11-18 downloaded from the CCDC.
;
_cell_angle_alpha 82.386(5)
_cell_angle_beta 74.694(5)
_cell_angle_gamma 86.907(4)
_cell_formula_units_Z 1
_cell_length_a 16.0808(10)
_cell_length_b 20.4138(10)
_cell_length_c 20.5125(13)
_cell_measurement_reflns_used 10359
_cell_measurement_temperature 100(1)
_cell_measurement_theta_max 25.1560
_cell_measurement_theta_min 3.4460
_cell_volume 6436.3(7)
_computing_cell_refinement 'CrysAlis Pro (Agilent Technologies (2011))'
_computing_data_collection 'CrysAlis Pro (Agilent Technologies (2011))'
_computing_data_reduction 'CrysAlis Pro (Agilent Technologies (2011))'
_computing_molecular_graphics 'Olex2 (Dolomanov et al., 2009)'
_computing_publication_material 'Olex2 (Dolomanov et al., 2009)'
_computing_structure_refinement 'ShelXL (Sheldrick, 2015)'
_computing_structure_solution 'SIR97 (Burla et al.,  2007)'
_diffrn_ambient_temperature 100.15
_diffrn_detector_area_resol_mean 16.2413
_diffrn_measured_fraction_theta_full 0.997
_diffrn_measured_fraction_theta_max 0.997
_diffrn_measurement_device_type 'Xcalibur, Eos'
_diffrn_measurement_method \w-scan
_diffrn_radiation_type MoK\a
_diffrn_radiation_wavelength 0.71073
_diffrn_reflns_av_R_equivalents 0.1213
_diffrn_reflns_av_unetI/netI 0.1395
_diffrn_reflns_Laue_measured_fraction_full 0.997
_diffrn_reflns_Laue_measured_fraction_max 0.997
_diffrn_reflns_limit_h_max 19
_diffrn_reflns_limit_h_min -19
_diffrn_reflns_limit_k_max 24
_diffrn_reflns_limit_k_min -24
_diffrn_reflns_limit_l_max 24
_diffrn_reflns_limit_l_min -24
_diffrn_reflns_number 112115
_diffrn_reflns_point_group_measured_fraction_full 0.997
_diffrn_reflns_point_group_measured_fraction_max 0.997
_diffrn_reflns_theta_full 25.000
_diffrn_reflns_theta_max 25.000
_diffrn_reflns_theta_min 3.021
_exptl_absorpt_coefficient_mu 3.157
_exptl_absorpt_correction_T_max 1.00000
_exptl_absorpt_correction_T_min 0.81863
_exptl_absorpt_correction_type multi-scan
_exptl_absorpt_process_details
;
CrysAlisPro, Agilent Technologies,
Version 1.171.37.35 (release 13-08-2014 CrysAlis171 .NET)
(compiled Aug 13 2014,18:06:01)
Empirical absorption correction using spherical harmonics,
 implemented in SCALE3 ABSPACK scaling algorithm.
;
_exptl_crystal_colour 'dark red'
_exptl_crystal_colour_modifier dark
_exptl_crystal_colour_primary red
_exptl_crystal_density_diffrn 1.462
_exptl_crystal_description block
_exptl_crystal_F_000 2841
_exptl_crystal_size_max 0.15
_exptl_crystal_size_mid 0.15
_exptl_crystal_size_min 0.12
_refine_diff_density_max 2.520
_refine_diff_density_min -1.354
_refine_diff_density_rms 0.210
_refine_ls_extinction_method none
_refine_ls_goodness_of_fit_ref 1.090
_refine_ls_hydrogen_treatment constr
_refine_ls_matrix_type full
_refine_ls_number_parameters 1455
_refine_ls_number_reflns 22598
_refine_ls_number_restraints 820
_refine_ls_restrained_S_all 1.090
_refine_ls_R_factor_all 0.1187
_refine_ls_R_factor_gt 0.0667
_refine_ls_shift/su_max 0.001
_refine_ls_shift/su_mean 0.000
_refine_ls_structure_factor_coef Fsqd
_refine_ls_weighting_details 'w=1/[\s^2^(Fo^2^)+(0.0189P)^2^+27.3455P] where P=(Fo^2^+2Fc^2^)/3'
_refine_ls_weighting_scheme calc
_refine_ls_wR_factor_gt 0.1166
_refine_ls_wR_factor_ref 0.1318
_reflns_Friedel_coverage 0.000
_reflns_number_gt 14381
_reflns_number_total 22598
_reflns_threshold_expression 'I > 2\s(I)'
_cod_data_source_file c9dt03903a2.cif
_cod_data_source_block 1a
_cod_depositor_comments 'Adding full bibliography for 7701980--7701982.cif.'
_cod_database_code 7701981
_shelx_shelxl_version_number 2017/1
_audit_contact_author
;
Maciej Kubicki   
Faculty of Chemistry 
Adam Mickiewicz University
Grunwaldzka 6              
60-780 Pozna\'n   
Poland             
;
_shelx_space_group_comment
;
The symmetry employed for this shelxl refinement is uniquely defined
by the following loop, which should always be used as a source of
symmetry information in preference to the above space-group names.
They are only intended as comments.
;
_olex2_refinement_description
;
1. Fixed Uiso
 At 1.2 times of:
  All C(H) groups, {H2SA,H2SB,H2SC} of C2S, {H3SA,H3SB,H3SC} of C3S, {H5SA,
  H5SB,H5SC} of C5S, {H6SA,H6SB,H6SC} of C6S, All O(H) groups, All O(H,H) groups
 At 1.5 times of:
  {H85A,H85B,H85C} of C85, {H86A,H86B,H86C} of C86, {H10D,H10E,H10F} of C104,
  {H10G,H10H,H10I} of C105, {H95A,H95B,H95C} of C95, {H93A,H93B,H93C} of C93,
  {H94A,H94B,H94C} of C94, {H11G,H11H,H11I} of C113, {H10A,H10B,H10C} of C106,
  {H11A,H11B,H11C} of C115, {H11D,H11E,H11F} of C114, {H8SA,H8SB,H8SC} of C8S,
  {H9SA,H9SB,H9SC} of C9S, {H11J,H11K,H11L} of C11S, {H12A,H12B,H12C} of C12S,
  {H54A,H54B,H54C} of C54, {H55A,H55B,H55C} of C55, {H45A,H45B,H45C} of C45,
  {H65A,H65B,H65C} of C65, {H53A,H53B,H53C} of C53, {H46A,H46B,H46C} of C46,
  {H66A,H66B,H66C} of C66, {H64A,H64B,H64C} of C64, {H44A,H44B,H44C} of C44,
  {H73A,H73B,H73C} of C73, {H75A,H75B,H75C} of C75, {H74A,H74B,H74C} of C74,
  {H84A,H84B,H84C} of C84, {H2A,H2B,H2C} of C2, {H3A,H3B,H3C} of C3, {H4A,H4B,
  H4C} of C4
2. Restrained distances
 C83-C86 = C72-C75 = C72-C73
 1.54 with sigma of 0.01
3. Uiso/Uaniso restraints and constraints
Uanis(C31) \\sim Ueq, Uanis(C2) \\sim Ueq, Uanis(O3S) \\sim Ueq, Uanis(C7S)
\\sim Ueq, Uanis(C8S) \\sim Ueq, Uanis(C9S) \\sim Ueq, Uanis(C10S) \\sim Ueq,
Uanis(C11S) \\sim Ueq, Uanis(C12S) \\sim Ueq, Uanis(N36) \\sim Ueq, Uanis(C32)
\\sim Ueq, Uanis(C35) \\sim Ueq, Uanis(C15) \\sim Ueq, Uanis(C31) \\sim Ueq,
Uanis(N23) \\sim Ueq, Uanis(C72) \\sim Ueq, Uanis(C12) \\sim Ueq, Uanis(C23)
\\sim Ueq: with sigma of 0.01 and sigma for terminal atoms of 0.01
Uanis(C75) \\sim Ueq, Uanis(C73) \\sim Ueq, Uanis(C74) \\sim Ueq: with sigma of
0.1 and sigma for terminal atoms of 0.01
Uanis(C86) \\sim Ueq: with sigma of 0.1 and sigma for terminal atoms of 0.01
4. Rigid body (RIGU) restrains
 N40, N41, C40, C41, C42, C43, C44, C45, C46, C47, C48, C49, C50, C51, C52,
 C53, C54, C55, C56, C57
 with sigma for 1-2 distances of 0.001 and sigma for 1-3 distances of 0.001
 N100, N101, C100, C101, C102, C103, C104, C105, C106, C107, C108, C109, C110,
 C111, C112, C113, C114, C115, C116, C117
 with sigma for 1-2 distances of 0.001 and sigma for 1-3 distances of 0.001
 O2, C2
 with sigma for 1-2 distances of 0.005 and sigma for 1-3 distances of 0.005
 O3S, C7S, C8S, C9S, C10S, C11S, C12S
 with sigma for 1-2 distances of 0.005 and sigma for 1-3 distances of 0.005
 N60, N61, C60, C61, C62, C63, C64, C65, C66, C67, C68, C69, C70, C71, C72,
 C73, C74, C75, C76, C77
 with sigma for 1-2 distances of 0.001 and sigma for 1-3 distances of 0.001
 N80, N81, C80, C81, C82, C83, C84, C85, C86, C87, C88, C89, C90, C91, C92,
 C93, C94, C95, C96, C97
 with sigma for 1-2 distances of 0.001 and sigma for 1-3 distances of 0.001
5. Same fragment restrains
{O3S, C7S, C9S, C8S, C10S, C11S, C12S} sigma for 1-2: 0.01, 1-3: 0.01
as
{O2S, C1S, C2S, C3S, C4S, C5S, C6S}
6.a Riding coordinates:
 O1(H1A,H1B), O2(H2), O3(H3), O4(H4), O1S(H1SA,H1SB)
6.b Ternary CH refined with riding coordinates:
 C1S(H1S), C4S(H4S), C7S(H7S), C10S(H10S)
6.c Aromatic/amide H refined with riding coordinates:
 C40(H40), C41(H41), C47(H47), C50(H50), C56(H56), C57(H57), C60(H60),
 C61(H61), C67(H67), C70(H70), C76(H76), C77(H77), C80(H80), C81(H81), C87(H87),
  C90(H90), C96(H96), C97(H97), C100(H100), C101(H101), C107(H107), C110(H110),
 C116(H116), C117(H117)
6.d Idealised Me refined as rotating group:
 C2(H2A,H2B,H2C), C3(H3A,H3B,H3C), C4(H4A,H4B,H4C), C44(H44A,H44B,H44C),
 C45(H45A,H45B,H45C), C46(H46A,H46B,H46C), C53(H53A,H53B,H53C), C54(H54A,H54B,
 H54C), C55(H55A,H55B,H55C), C64(H64A,H64B,H64C), C65(H65A,H65B,H65C), C66(H66A,
 H66B,H66C), C73(H73A,H73B,H73C), C74(H74A,H74B,H74C), C75(H75A,H75B,H75C),
 C84(H84A,H84B,H84C), C85(H85A,H85B,H85C), C86(H86A,H86B,H86C), C93(H93A,H93B,
 H93C), C94(H94A,H94B,H94C), C95(H95A,H95B,H95C), C104(H10D,H10E,H10F),
 C105(H10G,H10H,H10I), C106(H10A,H10B,H10C), C113(H11G,H11H,H11I), C114(H11D,
 H11E,H11F), C115(H11A,H11B,H11C), C2S(H2SA,H2SB,H2SC), C3S(H3SA,H3SB,H3SC),
 C5S(H5SA,H5SB,H5SC), C6S(H6SA,H6SB,H6SC), C8S(H8SA,H8SB,H8SC), C9S(H9SA,H9SB,
 H9SC), C11S(H11J,H11K,H11L), C12S(H12A,H12B,H12C)
;
_olex2_submission_special_instructions 'No special instructions were received'

loop_
_space_group_symop_operation_xyz
'x, y, z'
'-x, -y, -z'

loop_
_atom_site_label
_atom_site_type_symbol
_atom_site_fract_x
_atom_site_fract_y
_atom_site_fract_z
_atom_site_U_iso_or_equiv
_atom_site_adp_type
_atom_site_occupancy
_atom_site_site_symmetry_order
_atom_site_calc_flag
_atom_site_refinement_flags_posn
_atom_site_refinement_flags_adp
_atom_site_refinement_flags_occupancy
W1 W 0.56947(3) 0.25156(2) 0.61107(2) 0.01655(12) Uani 1 1 d . . .
W2 W 0.36101(3) 0.54772(2) 0.76378(2) 0.01617(11) Uani 1 1 d . . .
W3 W 0.17786(3) 0.41365(2) 0.51463(2) 0.01562(11) Uani 1 1 d . . .
Mn1 Mn 0.500000 0.500000 0.500000 0.0138(5) Uani 1 2 d S T P
Mn2 Mn 0.84083(10) 0.34717(7) 0.40011(8) 0.0186(4) Uani 1 1 d . . .
Mn3 Mn 0.69095(10) 0.43780(7) 0.72913(8) 0.0178(4) Uani 1 1 d . . .
Mn4 Mn 0.24195(10) 0.31429(7) 0.74613(8) 0.0195(4) Uani 1 1 d . . .
Mn5 Mn 0.43876(10) 0.25198(7) 0.38973(8) 0.0179(4) Uani 1 1 d . . .
O1 O 0.9612(4) 0.3789(3) 0.3225(3) 0.0267(19) Uani 1 1 d . . .
H1A H 0.959274 0.419518 0.309048 0.032 Uiso 1 1 d R . .
H1B H 0.999114 0.373108 0.344288 0.032 Uiso 1 1 d R . .
O2 O 0.8173(5) 0.3838(3) 0.7062(4) 0.031(2) Uani 1 1 d . U .
H2 H 0.862273 0.393504 0.675183 0.038 Uiso 1 1 d R . .
O3 O 0.1767(4) 0.2342(3) 0.7103(3) 0.0257(18) Uani 1 1 d . . .
H3 H 0.163836 0.243241 0.672931 0.031 Uiso 1 1 d R . .
O4 O 0.3702(4) 0.2708(3) 0.3060(4) 0.0296(19) Uani 1 1 d . . .
H4 H 0.327925 0.248011 0.306617 0.036 Uiso 1 1 d R . .
N11 N 0.5213(5) 0.3967(4) 0.5387(4) 0.019(2) Uani 1 1 d . . .
N12 N 0.7307(6) 0.3068(4) 0.4817(5) 0.024(2) Uani 1 1 d . . .
N13 N 0.6415(6) 0.3625(4) 0.6846(4) 0.022(2) Uani 1 1 d . . .
N14 N 0.3627(6) 0.2787(4) 0.6814(4) 0.023(2) Uani 1 1 d . . .
N15 N 0.5035(5) 0.2382(4) 0.4731(5) 0.023(2) Uani 1 1 d . . .
N16 N 0.5085(7) 0.0961(4) 0.6285(5) 0.037(3) Uani 1 1 d . . .
N17 N 0.7461(7) 0.1696(5) 0.6321(5) 0.045(3) Uani 1 1 d . . .
N18 N 0.5331(6) 0.1993(4) 0.7762(5) 0.028(2) Uani 1 1 d . . .
N21 N 0.4534(5) 0.5145(4) 0.6071(5) 0.021(2) Uani 1 1 d . . .
N22 N 0.2357(5) 0.6042(4) 0.6634(4) 0.022(2) Uani 1 1 d . . .
N23 N 0.5619(5) 0.4924(4) 0.7550(4) 0.021(2) Uani 1 1 d . U .
N24 N 0.3124(6) 0.3911(4) 0.7700(4) 0.025(2) Uani 1 1 d . . .
N25 N 0.4787(5) 0.6718(4) 0.6724(4) 0.021(2) Uani 1 1 d . . .
N26 N 0.2916(6) 0.6882(5) 0.8249(4) 0.030(2) Uani 1 1 d . . .
N27 N 0.3678(6) 0.5079(4) 0.9232(4) 0.031(2) Uani 1 1 d . . .
N28 N 0.1563(6) 0.5239(5) 0.8498(5) 0.038(3) Uani 1 1 d . . .
N31 N 0.3645(6) 0.4747(4) 0.5090(4) 0.021(2) Uani 1 1 d . . .
N32 N 0.1420(5) 0.5680(4) 0.5494(4) 0.021(2) Uani 1 1 d . . .
N33 N 0.2556(6) 0.4980(4) 0.3634(4) 0.022(2) Uani 1 1 d . . .
N34 N 0.1950(6) 0.3830(4) 0.6731(4) 0.022(2) Uani 1 1 d . . .
N35 N 0.3336(6) 0.3134(4) 0.4438(4) 0.024(2) Uani 1 1 d . . .
N36 N 0.1311(6) 0.2590(4) 0.5807(5) 0.030(2) Uani 1 1 d . U .
N37 N 0.0766(6) 0.3791(4) 0.4030(5) 0.027(2) Uani 1 1 d . . .
N38 N -0.0274(6) 0.4171(5) 0.6030(5) 0.036(3) Uani 1 1 d . . .
N40 N 0.8525(5) 0.2557(4) 0.3462(4) 0.0245(19) Uani 1 1 d . U .
N41 N 0.9146(5) 0.2714(4) 0.4510(4) 0.0175(17) Uani 1 1 d . U .
N60 N 0.6494(5) 0.3881(4) 0.8345(4) 0.0202(18) Uani 1 1 d . U .
N61 N 0.7454(5) 0.4950(4) 0.7942(4) 0.0210(18) Uani 1 1 d . U .
N80 N 0.1152(6) 0.3180(4) 0.8278(4) 0.029(2) Uani 1 1 d . U .
N81 N 0.2551(5) 0.2473(4) 0.8383(4) 0.0199(18) Uani 1 1 d . U .
N100 N 0.3764(5) 0.1580(4) 0.4356(4) 0.0178(17) Uani 1 1 d . U .
N101 N 0.5093(5) 0.1751(4) 0.3258(4) 0.0179(17) Uani 1 1 d . U .
C2 C 0.8299(11) 0.3119(8) 0.7163(9) 0.095(6) Uani 1 1 d . U .
H2A H 0.786608 0.293151 0.756816 0.142 Uiso 1 1 calc GR . .
H2B H 0.887704 0.301474 0.722518 0.142 Uiso 1 1 calc GR . .
H2C H 0.823740 0.293006 0.676360 0.142 Uiso 1 1 calc GR . .
C3 C 0.2124(9) 0.1674(6) 0.7061(7) 0.062(4) Uani 1 1 d . . .
H3A H 0.269700 0.168877 0.673929 0.092 Uiso 1 1 calc GR . .
H3B H 0.174429 0.140789 0.690257 0.092 Uiso 1 1 calc GR . .
H3C H 0.217259 0.147462 0.751126 0.092 Uiso 1 1 calc GR . .
C4 C 0.3400(8) 0.3347(5) 0.2791(6) 0.037(3) Uani 1 1 d . . .
H4A H 0.292163 0.351194 0.313901 0.056 Uiso 1 1 calc GR . .
H4B H 0.320161 0.329678 0.238792 0.056 Uiso 1 1 calc GR . .
H4C H 0.387225 0.366072 0.266527 0.056 Uiso 1 1 calc GR . .
C11 C 0.5366(6) 0.3474(5) 0.5662(5) 0.015(2) Uani 1 1 d . . .
C12 C 0.6751(7) 0.2853(5) 0.5267(5) 0.019(3) Uani 1 1 d . U .
C13 C 0.6173(7) 0.3249(5) 0.6585(5) 0.021(3) Uani 1 1 d . . .
C14 C 0.4344(8) 0.2680(5) 0.6554(5) 0.023(3) Uani 1 1 d . . .
C15 C 0.5269(7) 0.2391(5) 0.5220(6) 0.022(3) Uani 1 1 d . U .
C16 C 0.5287(7) 0.1502(6) 0.6223(5) 0.027(3) Uani 1 1 d . . .
C17 C 0.6836(8) 0.1974(6) 0.6241(6) 0.032(3) Uani 1 1 d . . .
C18 C 0.5470(6) 0.2170(5) 0.7189(6) 0.021(3) Uani 1 1 d . . .
C21 C 0.4217(7) 0.5227(5) 0.6620(6) 0.020(3) Uani 1 1 d . . .
C22 C 0.2784(6) 0.5853(5) 0.6983(5) 0.014(2) Uani 1 1 d . . .
C23 C 0.4932(7) 0.5115(5) 0.7607(5) 0.021(3) Uani 1 1 d . U .
C24 C 0.3342(7) 0.4435(6) 0.7694(5) 0.025(3) Uani 1 1 d . . .
C25 C 0.4394(7) 0.6290(5) 0.7050(5) 0.023(3) Uani 1 1 d . . .
C26 C 0.3167(7) 0.6390(6) 0.8057(5) 0.023(3) Uani 1 1 d . . .
C27 C 0.3660(7) 0.5215(5) 0.8675(6) 0.022(3) Uani 1 1 d . . .
C28 C 0.2285(7) 0.5316(5) 0.8217(5) 0.020(3) Uani 1 1 d . . .
C31 C 0.2997(7) 0.4536(5) 0.5131(5) 0.017(2) Uani 1 1 d . U .
C32 C 0.1492(7) 0.5159(6) 0.5358(5) 0.022(3) Uani 1 1 d . U .
C33 C 0.2268(7) 0.4690(5) 0.4162(6) 0.022(3) Uani 1 1 d . . .
C34 C 0.1889(7) 0.3972(5) 0.6190(6) 0.024(3) Uani 1 1 d . . .
C35 C 0.2787(7) 0.3483(5) 0.4667(5) 0.020(3) Uani 1 1 d . U .
C36 C 0.1443(7) 0.3117(5) 0.5551(6) 0.024(3) Uani 1 1 d . . .
C37 C 0.1085(7) 0.3892(5) 0.4441(6) 0.022(3) Uani 1 1 d . . .
C38 C 0.0444(7) 0.4173(5) 0.5719(6) 0.024(3) Uani 1 1 d . . .
C40 C 0.8327(7) 0.2544(5) 0.2870(6) 0.032(3) Uani 1 1 d . U .
H40 H 0.797376 0.288946 0.272329 0.038 Uiso 1 1 calc R . .
C41 C 0.8615(7) 0.2049(5) 0.2465(6) 0.028(2) Uani 1 1 d . U .
H41 H 0.844346 0.205170 0.205513 0.033 Uiso 1 1 calc R . .
C42 C 0.9160(7) 0.1541(5) 0.2653(6) 0.028(2) Uani 1 1 d . U .
C43 C 0.9532(9) 0.1025(6) 0.2181(6) 0.045(3) Uani 1 1 d . U .
C44 C 0.9955(10) 0.1354(8) 0.1486(7) 0.093(5) Uani 1 1 d . U .
H44A H 0.958029 0.133014 0.118273 0.139 Uiso 1 1 calc GR . .
H44B H 1.050725 0.113022 0.130708 0.139 Uiso 1 1 calc GR . .
H44C H 1.005542 0.181839 0.151070 0.139 Uiso 1 1 calc GR . .
C45 C 0.8823(11) 0.0651(9) 0.2058(9) 0.110(5) Uani 1 1 d . U .
H45A H 0.904307 0.043763 0.164340 0.165 Uiso 1 1 calc GR . .
H45B H 0.834847 0.095686 0.200359 0.165 Uiso 1 1 calc GR . .
H45C H 0.861417 0.031336 0.244632 0.165 Uiso 1 1 calc GR . .
C46 C 1.0190(11) 0.0575(7) 0.2413(7) 0.084(4) Uani 1 1 d . U .
H46A H 0.991158 0.030157 0.283686 0.126 Uiso 1 1 calc GR . .
H46B H 1.063636 0.083963 0.249310 0.126 Uiso 1 1 calc GR . .
H46C H 1.045356 0.029012 0.206230 0.126 Uiso 1 1 calc GR . .
C47 C 0.9322(7) 0.1544(5) 0.3271(5) 0.024(2) Uani 1 1 d . U .
H47 H 0.965384 0.119225 0.343489 0.028 Uiso 1 1 calc R . .
C48 C 0.9015(7) 0.2050(5) 0.3667(5) 0.022(2) Uani 1 1 d . U .
C49 C 0.9205(6) 0.2099(5) 0.4326(5) 0.0191(19) Uani 1 1 d . U .
C50 C 0.9404(6) 0.1556(5) 0.4735(5) 0.023(2) Uani 1 1 d . U .
H50 H 0.944128 0.113021 0.458986 0.027 Uiso 1 1 calc R . .
C51 C 0.9551(7) 0.1630(5) 0.5366(5) 0.025(2) Uani 1 1 d . U .
C52 C 0.9765(7) 0.1037(5) 0.5825(6) 0.030(2) Uani 1 1 d . U .
C53 C 1.0672(8) 0.0818(6) 0.5507(7) 0.056(3) Uani 1 1 d . U .
H53A H 1.107238 0.116121 0.551200 0.084 Uiso 1 1 calc GR . .
H53B H 1.072327 0.074222 0.503630 0.084 Uiso 1 1 calc GR . .
H53C H 1.081094 0.040694 0.576648 0.084 Uiso 1 1 calc GR . .
C54 C 0.9134(8) 0.0482(5) 0.5912(7) 0.045(3) Uani 1 1 d . U .
H54A H 0.921112 0.014323 0.627879 0.068 Uiso 1 1 calc GR . .
H54B H 0.924333 0.028479 0.548635 0.068 Uiso 1 1 calc GR . .
H54C H 0.854280 0.066037 0.602747 0.068 Uiso 1 1 calc GR . .
C55 C 0.9728(10) 0.1215(6) 0.6531(6) 0.056(3) Uani 1 1 d . U .
H55A H 0.974225 0.080964 0.684254 0.084 Uiso 1 1 calc GR . .
H55B H 0.919354 0.146495 0.669841 0.084 Uiso 1 1 calc GR . .
H55C H 1.022405 0.148515 0.650440 0.084 Uiso 1 1 calc GR . .
C56 C 0.9498(6) 0.2265(5) 0.5535(5) 0.021(2) Uani 1 1 d . U .
H56 H 0.960075 0.234416 0.595237 0.026 Uiso 1 1 calc R . .
C57 C 0.9294(6) 0.2786(5) 0.5098(5) 0.021(2) Uani 1 1 d . U .
H57 H 0.925890 0.321789 0.522869 0.025 Uiso 1 1 calc R . .
C60 C 0.5953(7) 0.3388(5) 0.8524(6) 0.029(2) Uani 1 1 d . U .
H60 H 0.588910 0.314029 0.817944 0.034 Uiso 1 1 calc R . .
C61 C 0.5470(7) 0.3210(5) 0.9187(5) 0.030(3) Uani 1 1 d . U .
H61 H 0.511173 0.283473 0.928713 0.035 Uiso 1 1 calc R . .
C62 C 0.5502(7) 0.3564(5) 0.9695(5) 0.024(2) Uani 1 1 d . U .
C63 C 0.4964(8) 0.3421(6) 1.0438(6) 0.035(2) Uani 1 1 d . U .
C64 C 0.4309(8) 0.2890(6) 1.0500(6) 0.045(3) Uani 1 1 d . U .
H64A H 0.391957 0.284711 1.095909 0.067 Uiso 1 1 calc GR . .
H64B H 0.461092 0.246768 1.041541 0.067 Uiso 1 1 calc GR . .
H64C H 0.397461 0.301461 1.016445 0.067 Uiso 1 1 calc GR . .
C65 C 0.4471(7) 0.4038(6) 1.0643(5) 0.035(2) Uani 1 1 d . U .
H65A H 0.406472 0.393825 1.109130 0.052 Uiso 1 1 calc GR . .
H65B H 0.415272 0.420684 1.030736 0.052 Uiso 1 1 calc GR . .
H65C H 0.487399 0.437274 1.066623 0.052 Uiso 1 1 calc GR . .
C66 C 0.5558(8) 0.3200(6) 1.0889(6) 0.040(3) Uani 1 1 d . U .
H66A H 0.597265 0.354782 1.084765 0.059 Uiso 1 1 calc GR . .
H66B H 0.586824 0.279486 1.074840 0.059 Uiso 1 1 calc GR . .
H66C H 0.521790 0.311547 1.136321 0.059 Uiso 1 1 calc GR . .
C67 C 0.6082(6) 0.4077(5) 0.9520(5) 0.020(2) Uani 1 1 d . U .
H67 H 0.615240 0.432484 0.986204 0.024 Uiso 1 1 calc R . .
C68 C 0.6558(7) 0.4230(5) 0.8858(5) 0.020(2) Uani 1 1 d . U .
C69 C 0.7200(6) 0.4780(5) 0.8625(5) 0.020(2) Uani 1 1 d . U .
C70 C 0.7523(6) 0.5085(5) 0.9062(5) 0.021(2) Uani 1 1 d . U .
H70 H 0.732216 0.496107 0.953920 0.025 Uiso 1 1 calc R . .
C71 C 0.8137(7) 0.5570(5) 0.8816(6) 0.032(2) Uani 1 1 d . U .
C72 C 0.8519(9) 0.5906(7) 0.9276(7) 0.063(3) Uani 1 1 d D U .
C73 C 0.7849(11) 0.6086(9) 0.9904(8) 0.117(5) Uani 1 1 d D U .
H73A H 0.805820 0.645192 1.007893 0.175 Uiso 1 1 calc GR . .
H73B H 0.774825 0.570234 1.025417 0.175 Uiso 1 1 calc GR . .
H73C H 0.730922 0.622140 0.978357 0.175 Uiso 1 1 calc GR . .
C74 C 0.9006(12) 0.5452(10) 0.9667(9) 0.122(4) Uani 1 1 d . U .
H74A H 0.871289 0.502827 0.980603 0.183 Uiso 1 1 calc GR . .
H74B H 0.903924 0.564468 1.007208 0.183 Uiso 1 1 calc GR . .
H74C H 0.958935 0.538226 0.938217 0.183 Uiso 1 1 calc GR . .
C75 C 0.9162(12) 0.6439(9) 0.8916(9) 0.125(5) Uani 1 1 d D U .
H75A H 0.886306 0.687009 0.890578 0.187 Uiso 1 1 calc GR . .
H75B H 0.942805 0.634609 0.844836 0.187 Uiso 1 1 calc GR . .
H75C H 0.960891 0.644464 0.915951 0.187 Uiso 1 1 calc GR . .
C76 C 0.8422(7) 0.5715(5) 0.8106(6) 0.029(2) Uani 1 1 d . U .
H76 H 0.886854 0.602295 0.790903 0.035 Uiso 1 1 calc R . .
C77 C 0.8056(7) 0.5410(5) 0.7695(6) 0.026(2) Uani 1 1 d . U .
H77 H 0.823736 0.553028 0.721578 0.032 Uiso 1 1 calc R . .
C80 C 0.0455(8) 0.3529(6) 0.8196(6) 0.042(3) Uani 1 1 d . U .
H80 H 0.049550 0.380296 0.777761 0.051 Uiso 1 1 calc R . .
C81 C -0.0335(8) 0.3514(6) 0.8695(6) 0.044(3) Uani 1 1 d . U .
H81 H -0.081010 0.378085 0.861608 0.053 Uiso 1 1 calc R . .
C82 C -0.0413(8) 0.3109(6) 0.9298(6) 0.039(3) Uani 1 1 d . U .
C83 C -0.1259(9) 0.3103(7) 0.9823(6) 0.056(3) Uani 1 1 d D U .
C84 C -0.1998(8) 0.2974(8) 0.9528(8) 0.080(4) Uani 1 1 d . U .
H84A H -0.188204 0.256122 0.932120 0.121 Uiso 1 1 calc GR . .
H84B H -0.205396 0.334022 0.918141 0.121 Uiso 1 1 calc GR . .
H84C H -0.253445 0.293587 0.989258 0.121 Uiso 1 1 calc GR . .
C85 C -0.1507(10) 0.3751(7) 1.0067(8) 0.082(4) Uani 1 1 d . U .
H85A H -0.210020 0.373524 1.035591 0.123 Uiso 1 1 calc GR . .
H85B H -0.147025 0.409156 0.967696 0.123 Uiso 1 1 calc GR . .
H85C H -0.111705 0.385635 1.033200 0.123 Uiso 1 1 calc GR . .
C86 C -0.1297(9) 0.2556(7) 1.0402(7) 0.079(4) Uani 1 1 d D U .
H86A H -0.114723 0.213294 1.021914 0.119 Uiso 1 1 calc GR . .
H86B H -0.188066 0.253749 1.070572 0.119 Uiso 1 1 calc GR . .
H86C H -0.088617 0.264260 1.065739 0.119 Uiso 1 1 calc GR . .
C87 C 0.0306(7) 0.2737(5) 0.9380(6) 0.028(2) Uani 1 1 d . U .
H87 H 0.027374 0.245169 0.979049 0.033 Uiso 1 1 calc R . .
C88 C 0.1072(7) 0.2774(5) 0.8872(5) 0.025(2) Uani 1 1 d . U .
C89 C 0.1867(7) 0.2393(5) 0.8936(5) 0.023(2) Uani 1 1 d . U .
C90 C 0.1939(7) 0.1978(5) 0.9508(5) 0.023(2) Uani 1 1 d . U .
H90 H 0.144685 0.191318 0.988522 0.028 Uiso 1 1 calc R . .
C91 C 0.2706(7) 0.1651(5) 0.9550(5) 0.024(2) Uani 1 1 d . U .
C92 C 0.2718(8) 0.1191(6) 1.0194(6) 0.032(2) Uani 1 1 d . U .
C93 C 0.2113(8) 0.0625(5) 1.0277(6) 0.042(3) Uani 1 1 d . U .
H93A H 0.151753 0.079545 1.035740 0.063 Uiso 1 1 calc GR . .
H93B H 0.216783 0.030467 1.066432 0.063 Uiso 1 1 calc GR . .
H93C H 0.226093 0.040744 0.986134 0.063 Uiso 1 1 calc GR . .
C94 C 0.2459(8) 0.1585(6) 1.0809(5) 0.038(3) Uani 1 1 d . U .
H94A H 0.288954 0.192203 1.076201 0.056 Uiso 1 1 calc GR . .
H94B H 0.242863 0.128412 1.122882 0.056 Uiso 1 1 calc GR . .
H94C H 0.189428 0.179908 1.082930 0.056 Uiso 1 1 calc GR . .
C95 C 0.3637(7) 0.0903(6) 1.0167(6) 0.044(3) Uani 1 1 d . U .
H95A H 0.383777 0.066355 0.976876 0.066 Uiso 1 1 calc GR . .
H95B H 0.362303 0.059991 1.058183 0.066 Uiso 1 1 calc GR . .
H95C H 0.402954 0.126415 1.013283 0.066 Uiso 1 1 calc GR . .
C96 C 0.3404(7) 0.1761(5) 0.8988(5) 0.027(2) Uani 1 1 d . U .
H96 H 0.395231 0.156573 0.899315 0.033 Uiso 1 1 calc R . .
C97 C 0.3285(7) 0.2162(5) 0.8420(5) 0.028(2) Uani 1 1 d . U .
H97 H 0.376233 0.221817 0.802972 0.034 Uiso 1 1 calc R . .
C100 C 0.3184(7) 0.1474(5) 0.4960(5) 0.024(2) Uani 1 1 d . U .
H100 H 0.291074 0.185471 0.515054 0.029 Uiso 1 1 calc R . .
C101 C 0.2942(7) 0.0870(5) 0.5334(5) 0.023(2) Uani 1 1 d . U .
H101 H 0.253293 0.084312 0.576550 0.028 Uiso 1 1 calc R . .
C102 C 0.3314(7) 0.0300(5) 0.5062(5) 0.0210(19) Uani 1 1 d . U .
C103 C 0.3131(7) -0.0387(5) 0.5439(6) 0.028(2) Uani 1 1 d . U .
C104 C 0.2557(7) -0.0372(6) 0.6161(6) 0.039(3) Uani 1 1 d . U .
H10D H 0.248036 -0.082432 0.639475 0.058 Uiso 1 1 calc GR . .
H10E H 0.199314 -0.017561 0.614016 0.058 Uiso 1 1 calc GR . .
H10F H 0.282779 -0.010810 0.641049 0.058 Uiso 1 1 calc GR . .
C105 C 0.3970(7) -0.0733(6) 0.5497(6) 0.041(3) Uani 1 1 d . U .
H10G H 0.424887 -0.048651 0.575744 0.061 Uiso 1 1 calc GR . .
H10H H 0.435296 -0.075401 0.504064 0.061 Uiso 1 1 calc GR . .
H10I H 0.385251 -0.118189 0.573071 0.061 Uiso 1 1 calc GR . .
C106 C 0.2682(8) -0.0767(5) 0.5038(6) 0.044(3) Uani 1 1 d . U .
H10A H 0.299330 -0.070564 0.455493 0.066 Uiso 1 1 calc GR . .
H10B H 0.208800 -0.059986 0.509169 0.066 Uiso 1 1 calc GR . .
H10C H 0.267791 -0.123787 0.521115 0.066 Uiso 1 1 calc GR . .
C107 C 0.3902(7) 0.0387(5) 0.4431(5) 0.022(2) Uani 1 1 d . U .
H107 H 0.415597 0.000886 0.422480 0.027 Uiso 1 1 calc R . .
C108 C 0.4128(6) 0.1001(5) 0.4096(5) 0.0165(18) Uani 1 1 d . U .
C109 C 0.4792(7) 0.1115(5) 0.3428(5) 0.0185(19) Uani 1 1 d . U .
C110 C 0.5090(7) 0.0638(5) 0.3015(5) 0.026(2) Uani 1 1 d . U .
H110 H 0.486153 0.020702 0.315175 0.031 Uiso 1 1 calc R . .
C111 C 0.5713(8) 0.0754(5) 0.2404(6) 0.032(2) Uani 1 1 d . U .
C112 C 0.6018(9) 0.0217(6) 0.1936(6) 0.044(2) Uani 1 1 d . U .
C113 C 0.5237(8) -0.0112(6) 0.1859(7) 0.053(3) Uani 1 1 d . U .
H11G H 0.488574 0.021478 0.165073 0.079 Uiso 1 1 calc GR . .
H11H H 0.489545 -0.030031 0.230876 0.079 Uiso 1 1 calc GR . .
H11I H 0.542379 -0.046559 0.156924 0.079 Uiso 1 1 calc GR . .
C114 C 0.6546(8) -0.0299(6) 0.2294(6) 0.049(3) Uani 1 1 d . U .
H11D H 0.672936 -0.066339 0.201843 0.074 Uiso 1 1 calc GR . .
H11E H 0.618755 -0.047008 0.274348 0.074 Uiso 1 1 calc GR . .
H11F H 0.705432 -0.008902 0.234638 0.074 Uiso 1 1 calc GR . .
C115 C 0.6557(9) 0.0492(6) 0.1256(6) 0.062(3) Uani 1 1 d . U .
H11A H 0.673544 0.013605 0.096906 0.093 Uiso 1 1 calc GR . .
H11B H 0.706855 0.069482 0.131217 0.093 Uiso 1 1 calc GR . .
H11C H 0.622099 0.082712 0.104089 0.093 Uiso 1 1 calc GR . .
C116 C 0.5999(7) 0.1406(5) 0.2238(6) 0.028(2) Uani 1 1 d . U .
H116 H 0.641639 0.152413 0.182027 0.034 Uiso 1 1 calc R . .
C117 C 0.5689(7) 0.1879(5) 0.2666(5) 0.029(3) Uani 1 1 d . U .
H117 H 0.590551 0.231421 0.253524 0.035 Uiso 1 1 calc R . .
O2S O 0.2512(5) 0.1780(3) 0.3064(4) 0.033(2) Uani 1 1 d D . .
C1S C 0.2688(7) 0.1295(6) 0.2629(5) 0.034(3) Uani 1 1 d D . .
H1S H 0.222736 0.132536 0.238022 0.041 Uiso 1 1 calc R . .
C2S C 0.2654(8) 0.0611(5) 0.3029(7) 0.052(4) Uani 1 1 d D . .
H2SA H 0.310889 0.056397 0.327100 0.062 Uiso 1 1 calc GR . .
H2SB H 0.274182 0.027583 0.271583 0.062 Uiso 1 1 calc GR . .
H2SC H 0.209065 0.055253 0.335915 0.062 Uiso 1 1 calc GR . .
C3S C 0.3539(7) 0.1426(6) 0.2107(6) 0.047(4) Uani 1 1 d D . .
H3SA H 0.351979 0.186758 0.185575 0.056 Uiso 1 1 calc GR . .
H3SB H 0.364570 0.109409 0.178903 0.056 Uiso 1 1 calc GR . .
H3SC H 0.400361 0.140232 0.233743 0.056 Uiso 1 1 calc GR . .
C4S C 0.1631(7) 0.1959(5) 0.3388(5) 0.030(3) Uani 1 1 d D . .
H4S H 0.126732 0.155840 0.347357 0.037 Uiso 1 1 calc R . .
C5S C 0.1573(8) 0.2204(6) 0.4040(6) 0.044(4) Uani 1 1 d D . .
H5SA H 0.177223 0.185658 0.434493 0.053 Uiso 1 1 calc GR . .
H5SB H 0.097289 0.232577 0.424784 0.053 Uiso 1 1 calc GR . .
H5SC H 0.193517 0.259199 0.396182 0.053 Uiso 1 1 calc GR . .
C6S C 0.1323(7) 0.2477(6) 0.2882(6) 0.041(3) Uani 1 1 d D . .
H6SA H 0.170200 0.285881 0.276829 0.049 Uiso 1 1 calc GR . .
H6SB H 0.073131 0.262050 0.308909 0.049 Uiso 1 1 calc GR . .
H6SC H 0.133917 0.228321 0.246667 0.049 Uiso 1 1 calc GR . .
O3S O 0.1607(10) 0.9040(8) 0.1285(9) 0.236(8) Uani 1 1 d D U .
C7S C 0.0925(12) 0.8766(11) 0.1181(11) 0.207(10) Uani 1 1 d D U .
H7S H 0.118410 0.839514 0.091456 0.248 Uiso 1 1 calc R . .
C8S C 0.0330(13) 0.8425(11) 0.1807(10) 0.187(9) Uani 1 1 d D U .
H8SA H 0.064051 0.805824 0.200566 0.280 Uiso 1 1 calc GR . .
H8SB H -0.016059 0.825339 0.168820 0.280 Uiso 1 1 calc GR . .
H8SC H 0.012184 0.873973 0.213909 0.280 Uiso 1 1 calc GR . .
C9S C 0.0488(14) 0.9196(12) 0.0709(11) 0.203(10) Uani 1 1 d D U .
H9SA H 0.051487 0.965986 0.077586 0.305 Uiso 1 1 calc GR . .
H9SB H -0.011641 0.906990 0.080785 0.305 Uiso 1 1 calc GR . .
H9SC H 0.078069 0.913722 0.023605 0.305 Uiso 1 1 calc GR . .
C10S C 0.2310(12) 0.8725(9) 0.1515(10) 0.191(9) Uani 1 1 d D U .
H10S H 0.211366 0.830530 0.181515 0.230 Uiso 1 1 calc R . .
C11S C 0.3053(13) 0.8585(12) 0.0953(12) 0.212(10) Uani 1 1 d D U .
H11J H 0.342365 0.824371 0.112129 0.319 Uiso 1 1 calc GR . .
H11K H 0.338136 0.898916 0.077119 0.319 Uiso 1 1 calc GR . .
H11L H 0.284836 0.842893 0.059204 0.319 Uiso 1 1 calc GR . .
C12S C 0.2573(11) 0.9224(9) 0.1939(9) 0.131(7) Uani 1 1 d D U .
H12A H 0.303041 0.950697 0.164280 0.197 Uiso 1 1 calc GR . .
H12B H 0.278203 0.897951 0.231039 0.197 Uiso 1 1 calc GR . .
H12C H 0.207051 0.949840 0.212812 0.197 Uiso 1 1 calc GR . .
O1S O 0.9348(6) 0.4939(5) 0.2541(5) 0.076(3) Uani 1 1 d . . .
H1SA H 0.914554 0.487835 0.221462 0.091 Uiso 1 1 d R . .
H1SB H 0.892403 0.500905 0.286632 0.091 Uiso 1 1 d R . .

loop_
_atom_site_aniso_label
_atom_site_aniso_U_11
_atom_site_aniso_U_22
_atom_site_aniso_U_33
_atom_site_aniso_U_23
_atom_site_aniso_U_13
_atom_site_aniso_U_12
W1 0.0184(2) 0.0124(2) 0.0180(3) -0.00145(19) -0.0038(2) 0.00101(19)
W2 0.0174(2) 0.0153(2) 0.0157(3) -0.00244(19) -0.0040(2) 0.00165(19)
W3 0.0158(2) 0.0136(2) 0.0173(3) -0.00090(18) -0.0043(2) -0.00051(19)
Mn1 0.0153(12) 0.0125(12) 0.0139(12) -0.0015(9) -0.0044(10) 0.0002(10)
Mn2 0.0175(9) 0.0182(9) 0.0202(10) -0.0008(7) -0.0058(8) 0.0007(7)
Mn3 0.0197(9) 0.0177(9) 0.0161(9) -0.0019(7) -0.0047(8) -0.0008(7)
Mn4 0.0208(9) 0.0177(9) 0.0183(9) -0.0006(7) -0.0031(8) 0.0003(7)
Mn5 0.0210(9) 0.0125(8) 0.0205(9) -0.0044(7) -0.0050(8) 0.0005(7)
O1 0.019(4) 0.044(5) 0.021(4) -0.007(4) -0.010(4) -0.001(4)
O2 0.027(5) 0.025(4) 0.034(5) 0.001(4) 0.005(4) 0.003(4)
O3 0.034(5) 0.016(4) 0.030(5) 0.005(3) -0.017(4) 0.000(4)
O4 0.024(4) 0.023(4) 0.042(5) 0.002(4) -0.009(4) -0.010(4)
N11 0.026(5) 0.009(5) 0.021(5) -0.001(4) -0.005(4) -0.002(4)
N12 0.025(6) 0.020(5) 0.027(6) -0.002(4) -0.011(5) 0.004(4)
N13 0.026(6) 0.022(5) 0.014(5) -0.002(4) 0.000(4) 0.001(4)
N14 0.022(5) 0.033(6) 0.011(5) -0.003(4) 0.000(4) 0.004(5)
N15 0.023(5) 0.018(5) 0.027(6) 0.002(4) -0.008(5) 0.000(4)
N16 0.060(8) 0.011(5) 0.038(7) 0.003(5) -0.013(6) -0.006(5)
N17 0.036(7) 0.058(8) 0.037(7) 0.018(6) -0.015(6) 0.010(6)
N18 0.035(6) 0.023(5) 0.023(6) -0.001(4) -0.005(5) 0.000(5)
N21 0.019(5) 0.020(5) 0.025(6) -0.016(4) -0.003(5) -0.001(4)
N22 0.020(5) 0.017(5) 0.028(6) 0.004(4) -0.009(5) 0.002(4)
N23 0.013(4) 0.029(5) 0.021(5) 0.004(4) -0.009(4) -0.001(4)
N24 0.031(6) 0.015(5) 0.026(6) -0.002(4) -0.005(5) 0.001(5)
N25 0.023(5) 0.019(5) 0.026(6) -0.008(4) -0.009(5) -0.004(4)
N26 0.029(6) 0.029(6) 0.028(6) -0.003(5) -0.003(5) 0.016(5)
N27 0.047(7) 0.034(6) 0.013(6) -0.004(4) -0.010(5) 0.015(5)
N28 0.023(6) 0.059(7) 0.027(6) 0.013(5) -0.005(5) -0.009(5)
N31 0.028(6) 0.018(5) 0.013(5) 0.001(4) 0.000(4) 0.001(4)
N32 0.028(6) 0.020(5) 0.018(5) -0.010(4) -0.007(4) 0.003(4)
N33 0.027(6) 0.021(5) 0.017(5) -0.002(4) -0.003(5) -0.002(4)
N34 0.026(6) 0.024(5) 0.017(5) 0.001(4) -0.009(5) -0.005(4)
N35 0.029(6) 0.012(5) 0.029(6) -0.003(4) -0.004(5) -0.001(4)
N36 0.035(5) 0.017(5) 0.043(6) 0.008(4) -0.018(5) -0.014(4)
N37 0.031(6) 0.028(6) 0.026(6) -0.005(5) -0.010(5) -0.005(5)
N38 0.031(6) 0.045(7) 0.034(7) -0.010(5) -0.006(5) -0.001(5)
N40 0.026(5) 0.024(4) 0.024(4) -0.003(3) -0.009(3) 0.000(3)
N41 0.008(4) 0.024(3) 0.017(3) -0.001(2) 0.002(3) -0.003(3)
N60 0.020(4) 0.018(4) 0.020(3) -0.001(3) -0.003(3) 0.002(3)
N61 0.022(4) 0.022(4) 0.019(3) 0.003(3) -0.008(3) -0.001(3)
N80 0.032(4) 0.031(5) 0.023(4) -0.006(3) -0.002(3) 0.012(4)
N81 0.023(3) 0.019(4) 0.017(4) -0.004(3) -0.004(2) -0.002(3)
N100 0.020(4) 0.017(3) 0.018(3) 0.001(2) -0.011(3) 0.005(3)
N101 0.020(4) 0.014(3) 0.020(4) -0.003(2) -0.006(3) 0.004(3)
C2 0.093(9) 0.085(7) 0.100(9) 0.000(7) -0.026(8) 0.019(7)
C3 0.084(12) 0.028(8) 0.082(12) -0.013(8) -0.037(10) 0.004(8)
C4 0.045(8) 0.022(7) 0.049(9) 0.007(6) -0.025(7) 0.002(6)
C11 0.019(6) 0.010(6) 0.021(6) -0.010(5) -0.008(5) -0.001(5)
C12 0.030(6) 0.008(5) 0.023(6) -0.005(4) -0.012(5) 0.004(4)
C13 0.029(7) 0.015(6) 0.015(6) 0.007(5) -0.004(5) -0.001(5)
C14 0.037(8) 0.014(6) 0.014(6) -0.001(5) 0.001(6) -0.001(6)
C15 0.019(5) 0.011(5) 0.028(6) 0.006(5) 0.005(5) 0.002(4)
C16 0.035(7) 0.030(7) 0.019(7) -0.001(5) -0.015(6) 0.003(6)
C17 0.037(8) 0.026(7) 0.030(7) 0.001(6) -0.007(6) -0.005(6)
C18 0.012(6) 0.022(6) 0.025(7) -0.005(5) -0.002(5) 0.007(5)
C21 0.022(6) 0.008(6) 0.034(7) -0.001(5) -0.014(6) -0.002(5)
C22 0.011(6) 0.014(6) 0.012(6) -0.008(5) 0.007(5) -0.006(5)
C23 0.030(6) 0.021(5) 0.015(5) -0.002(4) -0.012(5) -0.008(5)
C24 0.024(7) 0.035(7) 0.012(6) 0.003(5) -0.001(5) 0.000(6)
C25 0.026(7) 0.023(6) 0.022(7) -0.014(5) -0.008(6) 0.011(5)
C26 0.022(6) 0.031(7) 0.016(6) -0.003(5) -0.008(5) 0.011(6)
C27 0.027(7) 0.018(6) 0.021(7) -0.004(5) -0.006(6) 0.001(5)
C28 0.024(7) 0.020(6) 0.017(6) -0.008(5) -0.006(5) 0.011(5)
C31 0.025(6) 0.018(5) 0.006(5) 0.006(4) -0.002(4) 0.002(5)
C32 0.020(5) 0.034(6) 0.014(5) -0.002(5) -0.010(4) 0.002(5)
C33 0.021(6) 0.015(6) 0.035(8) -0.011(5) -0.013(6) 0.001(5)
C34 0.014(6) 0.014(6) 0.038(8) -0.007(5) 0.005(6) 0.002(5)
C35 0.023(5) 0.016(5) 0.028(6) -0.001(5) -0.017(5) -0.007(5)
C36 0.020(6) 0.026(7) 0.030(7) -0.008(6) -0.012(6) -0.003(5)
C37 0.017(6) 0.018(6) 0.026(7) -0.009(5) 0.003(5) 0.003(5)
C38 0.023(7) 0.018(6) 0.035(8) -0.003(5) -0.016(6) 0.003(5)
C40 0.041(6) 0.030(5) 0.029(4) -0.008(3) -0.018(4) 0.007(4)
C41 0.033(5) 0.025(4) 0.025(4) -0.004(3) -0.006(4) -0.006(4)
C42 0.034(5) 0.023(4) 0.025(4) -0.006(3) -0.004(4) -0.004(4)
C43 0.066(7) 0.035(5) 0.031(4) -0.016(3) -0.006(4) 0.007(4)
C44 0.108(10) 0.099(10) 0.038(5) -0.001(6) 0.024(6) 0.055(7)
C45 0.117(10) 0.109(11) 0.129(13) -0.089(8) -0.036(8) -0.013(7)
C46 0.130(9) 0.074(8) 0.055(8) -0.039(6) -0.034(7) 0.062(7)
C47 0.025(5) 0.020(4) 0.022(3) -0.002(3) 0.000(3) -0.006(4)
C48 0.022(5) 0.022(4) 0.022(3) -0.003(3) -0.006(3) -0.002(3)
C49 0.012(5) 0.024(3) 0.020(3) -0.002(2) -0.002(3) -0.002(3)
C50 0.019(6) 0.023(3) 0.028(3) -0.001(3) -0.009(4) -0.003(3)
C51 0.029(5) 0.021(3) 0.028(3) 0.000(3) -0.013(4) -0.001(3)
C52 0.034(4) 0.023(3) 0.037(4) 0.005(3) -0.019(4) -0.002(3)
C53 0.036(5) 0.057(8) 0.062(7) 0.028(6) -0.011(5) 0.011(4)
C54 0.046(6) 0.025(4) 0.069(9) 0.014(5) -0.031(6) -0.008(5)
C55 0.108(10) 0.029(6) 0.041(4) 0.007(4) -0.042(5) 0.005(6)
C56 0.019(6) 0.021(3) 0.023(4) 0.001(3) -0.007(4) -0.002(3)
C57 0.023(6) 0.019(3) 0.020(4) -0.002(3) -0.004(4) 0.001(4)
C60 0.034(5) 0.027(4) 0.024(3) 0.002(3) -0.006(3) -0.008(4)
C61 0.037(6) 0.023(5) 0.026(3) 0.003(3) -0.005(3) -0.010(4)
C62 0.026(4) 0.020(4) 0.024(3) 0.003(2) -0.006(3) 0.000(3)
C63 0.033(4) 0.041(4) 0.025(3) 0.005(3) -0.003(3) -0.006(3)
C64 0.050(6) 0.052(5) 0.027(7) 0.011(5) -0.006(5) -0.021(5)
C65 0.035(6) 0.048(5) 0.018(5) 0.004(4) -0.002(4) -0.002(4)
C66 0.043(6) 0.047(7) 0.027(5) 0.001(5) -0.008(5) 0.002(5)
C67 0.021(4) 0.017(4) 0.020(3) -0.001(3) -0.003(3) 0.004(3)
C68 0.021(4) 0.020(4) 0.019(3) -0.001(2) -0.004(3) 0.003(3)
C69 0.020(4) 0.021(4) 0.019(3) 0.002(2) -0.008(3) 0.002(3)
C70 0.021(5) 0.023(4) 0.021(4) 0.000(3) -0.011(3) 0.006(3)
C71 0.035(5) 0.032(5) 0.032(3) -0.005(3) -0.012(3) -0.007(4)
C72 0.069(5) 0.077(5) 0.060(4) -0.027(4) -0.033(4) -0.019(4)
C73 0.132(7) 0.143(9) 0.090(6) -0.080(6) -0.017(5) -0.023(6)
C74 0.136(7) 0.151(8) 0.116(7) -0.019(6) -0.096(6) -0.001(6)
C75 0.142(8) 0.127(7) 0.123(8) -0.029(6) -0.042(6) -0.084(6)
C76 0.026(5) 0.031(5) 0.033(3) 0.000(3) -0.010(3) -0.005(4)
C77 0.026(5) 0.027(5) 0.026(4) 0.004(3) -0.008(3) -0.005(4)
C80 0.035(4) 0.047(7) 0.036(5) 0.002(5) -0.002(3) 0.019(4)
C81 0.035(5) 0.047(7) 0.040(5) -0.002(4) 0.001(4) 0.018(5)
C82 0.030(3) 0.047(6) 0.036(5) -0.005(4) -0.003(3) 0.010(4)
C83 0.037(4) 0.068(6) 0.048(5) -0.003(4) 0.009(3) 0.015(4)
C84 0.033(5) 0.122(11) 0.072(9) -0.002(8) 0.006(6) 0.002(7)
C85 0.067(10) 0.079(6) 0.079(10) -0.017(6) 0.013(7) 0.029(6)
C86 0.051(7) 0.092(7) 0.068(6) 0.019(5) 0.016(5) 0.021(6)
C87 0.026(3) 0.024(6) 0.031(5) -0.005(4) -0.002(3) -0.001(3)
C88 0.023(3) 0.028(5) 0.024(4) -0.004(3) -0.006(3) -0.001(3)
C89 0.023(3) 0.027(5) 0.018(4) -0.002(3) -0.003(2) 0.000(3)
C90 0.031(4) 0.024(5) 0.014(4) -0.006(3) -0.003(3) 0.004(4)
C91 0.030(4) 0.024(5) 0.018(3) -0.005(3) -0.006(3) 0.002(3)
C92 0.037(4) 0.035(5) 0.022(3) 0.003(3) -0.006(3) 0.003(3)
C93 0.051(6) 0.033(5) 0.041(7) 0.009(4) -0.017(6) -0.003(4)
C94 0.052(7) 0.039(6) 0.017(4) 0.005(4) -0.006(5) 0.000(5)
C95 0.038(4) 0.062(7) 0.023(6) 0.015(5) -0.003(4) 0.009(4)
C96 0.028(4) 0.031(6) 0.021(4) -0.002(3) -0.005(3) 0.003(4)
C97 0.026(3) 0.034(6) 0.021(4) -0.001(4) -0.003(3) 0.004(4)
C100 0.031(5) 0.020(3) 0.021(4) -0.004(3) -0.005(3) -0.001(3)
C101 0.026(5) 0.021(3) 0.023(4) -0.001(3) -0.008(3) -0.002(3)
C102 0.024(4) 0.020(3) 0.022(4) 0.000(2) -0.011(3) -0.002(3)
C103 0.027(4) 0.020(3) 0.034(4) 0.004(3) -0.005(3) -0.002(3)
C104 0.038(6) 0.032(6) 0.036(4) 0.009(4) 0.001(4) 0.001(5)
C105 0.030(5) 0.037(6) 0.044(7) 0.018(5) -0.003(4) 0.004(4)
C106 0.060(7) 0.025(5) 0.051(6) 0.006(5) -0.024(6) -0.014(5)
C107 0.029(5) 0.016(3) 0.022(4) -0.001(3) -0.009(3) 0.000(3)
C108 0.018(4) 0.017(3) 0.019(3) -0.001(2) -0.012(3) 0.002(3)
C109 0.024(4) 0.015(3) 0.019(3) -0.003(2) -0.010(3) 0.002(3)
C110 0.035(5) 0.018(3) 0.025(4) -0.007(3) -0.009(3) 0.003(3)
C111 0.045(5) 0.023(3) 0.026(4) -0.009(3) -0.004(3) 0.005(3)
C112 0.057(6) 0.033(4) 0.040(4) -0.022(3) -0.003(4) 0.006(3)
C113 0.071(7) 0.032(6) 0.061(9) -0.025(5) -0.021(6) 0.006(5)
C114 0.063(7) 0.032(5) 0.055(7) -0.029(5) -0.012(6) 0.013(5)
C115 0.097(8) 0.044(7) 0.038(5) -0.028(4) 0.007(5) -0.003(6)
C116 0.037(6) 0.023(3) 0.021(4) -0.005(3) -0.003(4) 0.007(3)
C117 0.034(5) 0.021(4) 0.025(4) -0.006(3) 0.003(3) -0.001(4)
O2S 0.034(5) 0.032(5) 0.034(5) -0.014(4) -0.007(4) -0.001(4)
C1S 0.040(8) 0.041(8) 0.031(8) -0.014(6) -0.021(7) 0.001(7)
C2S 0.054(9) 0.028(8) 0.076(11) -0.013(7) -0.019(8) -0.005(7)
C3S 0.031(8) 0.080(11) 0.032(8) -0.013(7) -0.011(7) 0.000(7)
C4S 0.014(6) 0.034(7) 0.034(8) -0.003(6) 0.009(6) -0.001(6)
C5S 0.042(8) 0.052(9) 0.041(9) -0.026(7) -0.003(7) -0.010(7)
C6S 0.029(7) 0.044(8) 0.049(9) -0.007(7) -0.006(7) -0.004(6)
O3S 0.239(10) 0.254(12) 0.236(11) -0.011(9) -0.101(8) -0.032(8)
C7S 0.200(12) 0.204(13) 0.215(13) -0.016(9) -0.051(9) -0.021(9)
C8S 0.202(12) 0.196(13) 0.170(12) -0.048(9) -0.045(9) -0.013(9)
C9S 0.206(13) 0.200(14) 0.207(13) -0.028(9) -0.057(9) -0.011(9)
C10S 0.207(11) 0.186(13) 0.189(12) -0.034(9) -0.058(8) -0.005(9)
C11S 0.225(13) 0.206(13) 0.214(13) -0.047(9) -0.057(9) -0.014(9)
C12S 0.139(11) 0.124(10) 0.133(10) -0.001(8) -0.045(8) -0.008(8)
O1S 0.072(8) 0.083(8) 0.071(7) -0.020(6) -0.007(6) -0.014(6)

loop_
_atom_type_symbol
_atom_type_description
_atom_type_scat_dispersion_real
_atom_type_scat_dispersion_imag
_atom_type_scat_source
C C 0.0033 0.0016 'International Tables Vol C Tables 4.2.6.8 and 6.1.1.4'
H H 0.0000 0.0000 'International Tables Vol C Tables 4.2.6.8 and 6.1.1.4'
N N 0.0061 0.0033 'International Tables Vol C Tables 4.2.6.8 and 6.1.1.4'
Mn Mn 0.3368 0.7283 'International Tables Vol C Tables 4.2.6.8 and 6.1.1.4'
W W -0.8490 6.8722 'International Tables Vol C Tables 4.2.6.8 and 6.1.1.4'
O O 0.0106 0.0060 'International Tables Vol C Tables 4.2.6.8 and 6.1.1.4'

loop_
_geom_angle_atom_site_label_1
_geom_angle_atom_site_label_2
_geom_angle_atom_site_label_3
_geom_angle
_geom_angle_site_symmetry_1
_geom_angle_site_symmetry_3
C11 W1 C13 72.3(4) . .
C11 W1 C15 71.7(4) . .
C11 W1 C16 138.4(4) . .
C11 W1 C18 126.9(4) . .
C12 W1 C11 71.0(4) . .
C12 W1 C13 81.9(4) . .
C12 W1 C14 142.8(4) . .
C12 W1 C15 75.6(4) . .
C12 W1 C16 119.0(4) . .
C12 W1 C17 72.1(4) . .
C12 W1 C18 138.3(4) . .
C13 W1 C16 145.3(4) . .
C13 W1 C18 71.8(4) . .
C14 W1 C11 73.3(4) . .
C14 W1 C13 97.3(4) . .
C14 W1 C15 83.4(4) . .
C14 W1 C16 82.1(4) . .
C14 W1 C17 145.1(4) . .
C14 W1 C18 73.9(4) . .
C15 W1 C13 142.1(4) . .
C15 W1 C16 72.6(4) . .
C15 W1 C18 142.3(4) . .
C16 W1 C18 74.8(4) . .
C17 W1 C11 137.9(4) . .
C17 W1 C13 83.2(4) . .
C17 W1 C15 117.2(4) . .
C17 W1 C16 78.4(4) . .
C17 W1 C18 73.1(4) . .
C21 W2 C23 71.6(4) . .
C21 W2 C24 75.6(4) . .
C22 W2 C21 72.0(4) . .
C22 W2 C23 142.1(4) . .
C22 W2 C24 97.0(4) . .
C24 W2 C23 84.0(4) . .
C25 W2 C21 70.5(4) . .
C25 W2 C22 81.3(4) . .
C25 W2 C23 76.9(4) . .
C25 W2 C24 144.9(4) . .
C25 W2 C28 138.1(4) . .
C26 W2 C21 134.3(4) . .
C26 W2 C22 80.6(4) . .
C26 W2 C23 119.0(4) . .
C26 W2 C24 145.0(4) . .
C26 W2 C25 69.7(4) . .
C26 W2 C28 74.2(4) . .
C27 W2 C21 140.8(4) . .
C27 W2 C22 144.5(4) . .
C27 W2 C23 73.3(4) . .
C27 W2 C24 83.8(4) . .
C27 W2 C25 117.5(4) . .
C27 W2 C26 79.0(4) . .
C27 W2 C28 74.5(4) . .
C28 W2 C21 127.4(4) . .
C28 W2 C22 72.2(4) . .
C28 W2 C23 141.4(4) . .
C28 W2 C24 71.9(4) . .
C31 W3 C32 74.6(4) . .
C31 W3 C34 73.7(4) . .
C31 W3 C35 72.1(4) . .
C31 W3 C36 122.1(4) . .
C31 W3 C37 139.4(4) . .
C31 W3 C38 139.1(4) . .
C33 W3 C31 72.3(4) . .
C33 W3 C32 77.5(4) . .
C33 W3 C34 144.4(4) . .
C33 W3 C35 78.3(4) . .
C33 W3 C36 137.1(4) . .
C33 W3 C37 69.9(4) . .
C33 W3 C38 123.5(4) . .
C34 W3 C32 83.8(4) . .
C34 W3 C36 71.8(4) . .
C35 W3 C32 143.4(4) . .
C35 W3 C34 100.8(4) . .
C35 W3 C36 70.5(4) . .
C35 W3 C37 86.2(4) . .
C35 W3 C38 143.2(4) . .
C36 W3 C32 142.9(4) . .
C37 W3 C32 110.4(4) . .
C37 W3 C34 145.6(4) . .
C37 W3 C36 79.2(4) . .
C38 W3 C32 73.4(4) . .
C38 W3 C34 78.2(4) . .
C38 W3 C36 74.4(4) . .
C38 W3 C37 76.5(4) . .
N11 Mn1 N11 180.0 2_666 .
N11 Mn1 N31 92.1(3) 2_666 .
N11 Mn1 N31 87.9(3) 2_666 2_666
N11 Mn1 N31 92.1(3) . 2_666
N11 Mn1 N31 87.9(3) . .
N21 Mn1 N11 85.1(3) 2_666 2_666
N21 Mn1 N11 94.9(3) . 2_666
N21 Mn1 N11 94.9(3) 2_666 .
N21 Mn1 N11 85.1(3) . .
N21 Mn1 N21 180.0(4) . 2_666
N21 Mn1 N31 95.1(3) 2_666 .
N21 Mn1 N31 95.1(3) . 2_666
N21 Mn1 N31 84.9(3) . .
N21 Mn1 N31 84.9(3) 2_666 2_666
N31 Mn1 N31 180.0 . 2_666
O1 Mn2 N40 85.6(3) . .
N12 Mn2 O1 173.4(3) . .
N12 Mn2 N40 91.9(3) . .
N12 Mn2 N41 83.0(3) . .
N22 Mn2 O1 90.9(3) 2_666 .
N22 Mn2 N12 95.2(3) 2_666 .
N22 Mn2 N32 98.1(3) 2_666 2_666
N22 Mn2 N40 90.5(3) 2_666 .
N22 Mn2 N41 163.0(3) 2_666 .
N32 Mn2 O1 86.1(3) 2_666 .
N32 Mn2 N12 95.4(3) 2_666 .
N32 Mn2 N40 168.1(3) 2_666 .
N32 Mn2 N41 98.9(3) 2_666 .
N41 Mn2 O1 90.4(3) . .
N41 Mn2 N40 72.7(3) . .
O2 Mn3 N23 178.8(3) . .
O2 Mn3 N61 86.8(3) . .
N13 Mn3 O2 87.3(3) . .
N13 Mn3 N23 93.2(3) . .
N13 Mn3 N60 94.7(3) . .
N13 Mn3 N61 166.0(3) . .
N33 Mn3 O2 85.7(3) 2_666 .
N33 Mn3 N13 98.2(3) 2_666 .
N33 Mn3 N23 95.3(3) 2_666 .
N33 Mn3 N60 167.0(3) 2_666 .
N33 Mn3 N61 94.0(3) 2_666 .
N60 Mn3 O2 93.9(3) . .
N60 Mn3 N23 84.9(3) . .
N60 Mn3 N61 73.1(3) . .
N61 Mn3 N23 92.4(3) . .
N14 Mn4 O3 86.1(3) . .
N14 Mn4 N80 162.2(3) . .
N14 Mn4 N81 93.6(3) . .
N24 Mn4 O3 174.3(3) . .
N24 Mn4 N14 89.2(3) . .
N24 Mn4 N34 91.6(3) . .
N24 Mn4 N80 101.1(3) . .
N24 Mn4 N81 91.8(3) . .
N34 Mn4 O3 86.1(3) . .
N34 Mn4 N14 101.2(3) . .
N34 Mn4 N80 93.0(3) . .
N34 Mn4 N81 164.9(3) . .
N80 Mn4 O3 84.2(3) . .
N81 Mn4 O3 91.7(3) . .
N81 Mn4 N80 71.9(3) . .
N15 Mn5 O4 177.3(3) . .
N15 Mn5 N101 100.2(3) . .
N25 Mn5 O4 82.8(3) 2_666 .
N25 Mn5 N15 96.3(3) 2_666 .
N25 Mn5 N35 99.6(3) 2_666 .
N25 Mn5 N100 165.3(3) 2_666 .
N25 Mn5 N101 91.5(3) 2_666 .
N35 Mn5 O4 83.7(3) . .
N35 Mn5 N15 94.0(3) . .
N35 Mn5 N100 94.7(3) . .
N35 Mn5 N101 160.9(3) . .
N100 Mn5 O4 95.7(3) . .
N100 Mn5 N15 85.9(3) . .
N100 Mn5 N101 73.7(3) . .
N101 Mn5 O4 82.4(3) . .
C2 O2 Mn3 125.7(8) . .
C3 O3 Mn4 122.4(7) . .
C4 O4 Mn5 126.5(6) . .
C11 N11 Mn1 169.3(8) . .
C12 N12 Mn2 176.7(8) . .
C13 N13 Mn3 176.8(8) . .
C14 N14 Mn4 164.9(9) . .
C15 N15 Mn5 167.8(9) . .
C21 N21 Mn1 173.7(9) . .
C22 N22 Mn2 172.2(8) . 2_666
C23 N23 Mn3 166.9(9) . .
C24 N24 Mn4 157.2(9) . .
C25 N25 Mn5 175.8(9) . 2_666
C31 N31 Mn1 171.0(8) . .
C32 N32 Mn2 158.4(8) . 2_666
C33 N33 Mn3 173.3(8) . 2_666
C34 N34 Mn4 149.2(9) . .
C35 N35 Mn5 174.2(9) . .
C40 N40 Mn2 124.1(7) . .
C40 N40 C48 117.5(9) . .
C48 N40 Mn2 116.4(7) . .
C49 N41 Mn2 117.5(7) . .
C57 N41 Mn2 121.4(7) . .
C57 N41 C49 117.9(9) . .
C60 N60 Mn3 122.9(7) . .
C60 N60 C68 116.2(9) . .
C68 N60 Mn3 117.2(6) . .
C69 N61 Mn3 117.5(7) . .
C77 N61 Mn3 124.0(7) . .
C77 N61 C69 118.3(9) . .
C80 N80 Mn4 124.7(8) . .
C80 N80 C88 117.2(10) . .
C88 N80 Mn4 117.9(7) . .
C89 N81 Mn4 119.4(7) . .
C97 N81 Mn4 122.5(7) . .
C97 N81 C89 118.1(9) . .
C100 N100 Mn5 125.9(7) . .
C100 N100 C108 113.9(8) . .
C108 N100 Mn5 118.4(6) . .
C109 N101 Mn5 117.3(7) . .
C117 N101 Mn5 124.8(7) . .
C117 N101 C109 117.0(9) . .
N11 C11 W1 175.8(9) . .
N12 C12 W1 176.5(8) . .
N13 C13 W1 178.5(9) . .
N14 C14 W1 176.7(10) . .
N15 C15 W1 174.3(9) . .
N16 C16 W1 178.7(10) . .
N17 C17 W1 178.0(11) . .
N18 C18 W1 178.3(9) . .
N21 C21 W2 174.8(9) . .
N22 C22 W2 178.8(9) . .
N23 C23 W2 175.8(9) . .
N24 C24 W2 172.6(10) . .
N25 C25 W2 177.4(9) . .
N26 C26 W2 176.4(9) . .
N27 C27 W2 179.3(11) . .
N28 C28 W2 176.6(9) . .
N31 C31 W3 176.6(9) . .
N32 C32 W3 172.6(9) . .
N33 C33 W3 178.0(9) . .
N34 C34 W3 174.1(9) . .
N35 C35 W3 176.9(9) . .
N36 C36 W3 173.4(9) . .
N37 C37 W3 174.7(9) . .
N38 C38 W3 177.9(10) . .
N40 C40 C41 122.7(11) . .
C40 C41 C42 120.3(11) . .
C41 C42 C43 120.3(11) . .
C47 C42 C41 116.3(10) . .
C47 C42 C43 123.4(11) . .
C44 C43 C42 110.0(11) . .
C44 C43 C45 102.7(13) . .
C44 C43 C46 107.4(12) . .
C45 C43 C42 110.4(12) . .
C46 C43 C42 113.5(11) . .
C46 C43 C45 112.2(13) . .
C42 C47 C48 121.5(11) . .
N40 C48 C47 121.6(10) . .
N40 C48 C49 114.3(9) . .
C47 C48 C49 124.1(10) . .
N41 C49 C48 115.4(9) . .
N41 C49 C50 122.0(10) . .
C50 C49 C48 122.6(10) . .
C49 C50 C51 120.2(10) . .
C50 C51 C52 121.0(10) . .
C56 C51 C50 116.4(10) . .
C56 C51 C52 122.6(10) . .
C51 C52 C54 111.0(9) . .
C51 C52 C55 111.5(9) . .
C53 C52 C51 107.3(9) . .
C53 C52 C54 111.1(10) . .
C53 C52 C55 108.2(11) . .
C55 C52 C54 107.8(10) . .
C51 C56 C57 120.1(10) . .
N41 C57 C56 123.4(10) . .
N60 C60 C61 123.6(11) . .
C62 C61 C60 120.9(10) . .
C61 C62 C63 124.5(10) . .
C61 C62 C67 116.3(10) . .
C67 C62 C63 119.1(10) . .
C64 C63 C62 110.3(10) . .
C65 C63 C62 108.6(9) . .
C65 C63 C64 107.5(10) . .
C65 C63 C66 110.9(10) . .
C66 C63 C62 109.3(9) . .
C66 C63 C64 110.3(10) . .
C68 C67 C62 120.8(10) . .
N60 C68 C67 122.1(9) . .
N60 C68 C69 113.8(9) . .
C67 C68 C69 124.1(10) . .
N61 C69 C68 114.8(9) . .
N61 C69 C70 121.6(10) . .
C70 C69 C68 123.5(9) . .
C69 C70 C71 120.9(10) . .
C70 C71 C72 122.6(10) . .
C70 C71 C76 116.4(11) . .
C76 C71 C72 120.9(10) . .
C71 C72 C73 112.8(12) . .
C71 C72 C75 114.9(12) . .
C73 C72 C75 115.6(14) . .
C74 C72 C71 113.5(13) . .
C74 C72 C73 94.2(13) . .
C74 C72 C75 103.6(14) . .
C77 C76 C71 120.0(11) . .
N61 C77 C76 122.5(10) . .
N80 C80 C81 123.6(11) . .
C82 C81 C80 119.1(12) . .
C81 C82 C83 118.3(11) . .
C81 C82 C87 117.3(11) . .
C87 C82 C83 124.4(11) . .
C82 C83 C84 111.5(12) . .
C82 C83 C86 112.2(11) . .
C85 C83 C82 113.2(12) . .
C85 C83 C84 102.2(12) . .
C85 C83 C86 112.1(13) . .
C86 C83 C84 105.0(12) . .
C82 C87 C88 121.1(11) . .
N80 C88 C87 121.6(10) . .
N80 C88 C89 115.0(9) . .
C87 C88 C89 123.4(10) . .
N81 C89 C88 115.6(9) . .
N81 C89 C90 119.9(10) . .
C90 C89 C88 124.5(10) . .
C89 C90 C91 122.1(10) . .
C90 C91 C92 118.4(10) . .
C96 C91 C90 116.8(10) . .
C96 C91 C92 124.7(10) . .
C91 C92 C94 109.3(9) . .
C91 C92 C95 111.2(9) . .
C93 C92 C91 109.7(10) . .
C93 C92 C94 111.2(10) . .
C93 C92 C95 108.7(10) . .
C94 C92 C95 106.8(10) . .
C91 C96 C97 118.5(11) . .
N81 C97 C96 124.4(10) . .
N100 C100 C101 126.7(10) . .
C100 C101 C102 118.2(10) . .
C101 C102 C103 123.0(10) . .
C107 C102 C101 116.8(9) . .
C107 C102 C103 120.2(10) . .
C102 C103 C104 112.1(9) . .
C102 C103 C105 109.5(9) . .
C102 C103 C106 108.2(9) . .
C104 C103 C106 109.3(10) . .
C105 C103 C104 107.4(9) . .
C105 C103 C106 110.3(10) . .
C108 C107 C102 121.9(10) . .
N100 C108 C109 114.2(8) . .
C107 C108 N100 122.4(10) . .
C107 C108 C109 123.4(10) . .
N101 C109 C108 114.6(9) . .
C110 C109 N101 121.6(10) . .
C110 C109 C108 123.8(9) . .
C109 C110 C111 122.7(10) . .
C110 C111 C112 121.9(10) . .
C110 C111 C116 114.6(10) . .
C116 C111 C112 123.4(11) . .
C111 C112 C114 107.0(10) . .
C113 C112 C111 108.6(10) . .
C113 C112 C114 108.9(10) . .
C115 C112 C111 111.7(10) . .
C115 C112 C113 110.3(11) . .
C115 C112 C114 110.3(11) . .
C117 C116 C111 121.6(11) . .
N101 C117 C116 122.5(10) . .
C1S O2S C4S 120.5(8) . .
O2S C1S C2S 110.8(9) . .
O2S C1S C3S 109.9(9) . .
C3S C1S C2S 112.9(10) . .
O2S C4S C5S 110.8(9) . .
O2S C4S C6S 107.1(8) . .
C5S C4S C6S 112.4(10) . .
C7S O3S C10S 128.7(13) . .
O3S C7S C8S 114.9(13) . .
O3S C7S C9S 114.1(13) . .
C8S C7S C9S 115.2(13) . .
O3S C10S C11S 112.9(13) . .
O3S C10S C12S 105.1(11) . .
C11S C10S C12S 109.7(12) . .

loop_
_geom_bond_atom_site_label_1
_geom_bond_atom_site_label_2
_geom_bond_distance
_geom_bond_site_symmetry_2
W1 C11 2.151(10) .
W1 C12 2.148(11) .
W1 C13 2.163(12) .
W1 C14 2.149(12) .
W1 C15 2.162(12) .
W1 C16 2.169(12) .
W1 C17 2.150(13) .
W1 C18 2.171(11) .
W2 C21 2.174(12) .
W2 C22 2.172(11) .
W2 C23 2.200(11) .
W2 C24 2.176(12) .
W2 C25 2.165(12) .
W2 C26 2.162(12) .
W2 C27 2.146(11) .
W2 C28 2.167(11) .
W3 C31 2.153(11) .
W3 C32 2.189(12) .
W3 C33 2.150(12) .
W3 C34 2.176(12) .
W3 C35 2.155(12) .
W3 C36 2.177(11) .
W3 C37 2.165(12) .
W3 C38 2.160(12) .
Mn1 N11 2.194(8) .
Mn1 N11 2.194(8) 2_666
Mn1 N21 2.181(9) 2_666
Mn1 N21 2.181(9) .
Mn1 N31 2.220(9) .
Mn1 N31 2.220(9) 2_666
Mn2 O1 2.221(7) .
Mn2 N12 2.201(9) .
Mn2 N22 2.137(9) 2_666
Mn2 N32 2.196(9) 2_666
Mn2 N40 2.267(9) .
Mn2 N41 2.218(8) .
Mn3 O2 2.225(7) .
Mn3 N13 2.172(9) .
Mn3 N23 2.271(9) .
Mn3 N33 2.159(9) 2_666
Mn3 N60 2.209(8) .
Mn3 N61 2.247(9) .
Mn4 O3 2.285(7) .
Mn4 N14 2.192(9) .
Mn4 N24 2.161(9) .
Mn4 N34 2.170(9) .
Mn4 N80 2.277(9) .
Mn4 N81 2.232(8) .
Mn5 O4 2.256(7) .
Mn5 N15 2.207(9) .
Mn5 N25 2.147(9) 2_666
Mn5 N35 2.192(9) .
Mn5 N100 2.192(8) .
Mn5 N101 2.244(8) .
O2 C2 1.466(15) .
O3 C3 1.455(13) .
O4 C4 1.457(11) .
N11 C11 1.134(11) .
N12 C12 1.159(11) .
N13 C13 1.132(12) .
N14 C14 1.157(12) .
N15 C15 1.162(12) .
N16 C16 1.150(12) .
N17 C17 1.167(13) .
N18 C18 1.149(12) .
N21 C21 1.136(12) .
N22 C22 1.136(11) .
N23 C23 1.133(12) .
N24 C24 1.141(12) .
N25 C25 1.137(12) .
N26 C26 1.143(12) .
N27 C27 1.146(12) .
N28 C28 1.161(12) .
N31 C31 1.128(12) .
N32 C32 1.127(12) .
N33 C33 1.154(11) .
N34 C34 1.136(12) .
N35 C35 1.146(12) .
N36 C36 1.137(12) .
N37 C37 1.141(12) .
N38 C38 1.162(12) .
N40 C40 1.340(12) .
N40 C48 1.357(12) .
N41 C49 1.349(12) .
N41 C57 1.317(12) .
N60 C60 1.316(12) .
N60 C68 1.375(12) .
N61 C69 1.355(12) .
N61 C77 1.338(12) .
N80 C80 1.331(13) .
N80 C88 1.360(12) .
N81 C89 1.355(12) .
N81 C97 1.326(12) .
N100 C100 1.338(12) .
N100 C108 1.397(12) .
N101 C109 1.377(11) .
N101 C117 1.339(12) .
C40 C41 1.376(14) .
C41 C42 1.403(14) .
C42 C43 1.518(15) .
C42 C47 1.361(14) .
C43 C44 1.495(16) .
C43 C45 1.497(18) .
C43 C46 1.495(17) .
C47 C48 1.387(13) .
C48 C49 1.480(14) .
C49 C50 1.375(13) .
C50 C51 1.403(14) .
C51 C52 1.515(13) .
C51 C56 1.379(13) .
C52 C53 1.502(15) .
C52 C54 1.523(14) .
C52 C55 1.523(15) .
C56 C57 1.380(13) .
C60 C61 1.389(13) .
C61 C62 1.357(14) .
C62 C63 1.540(14) .
C62 C67 1.387(13) .
C63 C64 1.521(15) .
C63 C65 1.500(15) .
C63 C66 1.511(15) .
C67 C68 1.376(13) .
C68 C69 1.509(13) .
C69 C70 1.373(13) .
C70 C71 1.387(13) .
C71 C72 1.503(15) .
C71 C76 1.404(14) .
C72 C73 1.517(9) .
C72 C74 1.47(2) .
C72 C75 1.518(9) .
C76 C77 1.373(14) .
C80 C81 1.405(14) .
C81 C82 1.374(15) .
C82 C83 1.494(15) .
C82 C87 1.384(14) .
C83 C84 1.517(18) .
C83 C85 1.474(17) .
C83 C86 1.510(9) .
C87 C88 1.385(13) .
C88 C89 1.486(14) .
C89 C90 1.381(13) .
C90 C91 1.387(14) .
C91 C92 1.521(14) .
C91 C96 1.383(13) .
C92 C93 1.516(15) .
C92 C94 1.538(14) .
C92 C95 1.549(14) .
C96 C97 1.384(13) .
C100 C101 1.381(13) .
C101 C102 1.395(13) .
C102 C103 1.511(13) .
C102 C107 1.383(13) .
C103 C104 1.528(14) .
C103 C105 1.516(14) .
C103 C106 1.529(14) .
C107 C108 1.366(12) .
C108 C109 1.497(13) .
C109 C110 1.361(13) .
C110 C111 1.383(14) .
C111 C112 1.528(15) .
C111 C116 1.402(14) .
C112 C113 1.508(16) .
C112 C114 1.548(16) .
C112 C115 1.489(15) .
C116 C117 1.376(13) .
O2S C1S 1.388(11) .
O2S C4S 1.447(11) .
C1S C2S 1.519(13) .
C1S C3S 1.510(13) .
C4S C5S 1.468(13) .
C4S C6S 1.538(13) .
O3S C7S 1.336(14) .
O3S C10S 1.428(13) .
C7S C8S 1.496(15) .
C7S C9S 1.506(15) .
C10S C11S 1.469(15) .
C10S C12S 1.564(15) .

loop_
_geom_hbond_atom_site_label_D
_geom_hbond_atom_site_label_H
_geom_hbond_atom_site_label_A
_geom_hbond_distance_DH
_geom_hbond_distance_HA
_geom_hbond_distance_DA
_geom_hbond_angle_DHA
_geom_hbond_site_symmetry_A
_geom_hbond_publ_flag
O1 H1A O1S 0.84 1.86 2.645(12) 155.5 . yes
O1 H1B N37 0.84 1.97 2.792(11) 166.6 1_655 yes
O2 H2 N38 0.84 2.02 2.863(12) 178.1 1_655 yes
O3 H3 N36 0.84 2.08 2.916(11) 176.3 . yes
O4 H4 O2S 0.84 1.94 2.762(10) 166.0 . yes
C40 H40 N22 0.95 2.66 3.230(14) 119.5 2_666 yes
C67 H67 N27 0.95 2.43 3.381(14) 177.8 2_667 yes
C70 H70 N27 0.95 2.60 3.504(14) 158.9 2_667 yes
C80 H80 O1S 0.95 2.57 3.283(15) 131.6 2_666 yes
C97 H97 N14 0.95 2.67 3.285(13) 123.2 . yes
C97 H97 N18 0.95 2.47 3.228(14) 137.0 . yes
C107 H107 N16 0.95 2.47 3.421(14) 175.7 2_656 yes
C110 H110 N16 0.95 2.52 3.382(13) 151.7 2_656 yes
C117 H117 N25 0.95 2.67 3.249(14) 120.1 2_666 yes
C117 H117 N26 0.95 2.63 3.475(14) 149.1 2_666 yes
O1S H1SA N28 0.84 2.12 2.953(14) 170.6 2_666 yes
